data_4060644
_journal_name_full Organometallics
_journal_paper_doi 10.1021/om0508132
_journal_year 2006
_chemical_formula_sum 'C31 H18 O16 Os6 Sb2'
_chemical_formula_weight 2031.15
_space_group_IT_number 14
_symmetry_cell_setting monoclinic
_symmetry_space_group_name_Hall '-P 2ybc'
_symmetry_space_group_name_H-M 'P 1 21/c 1'
_cell_angle_alpha 90.00
_cell_angle_beta 91.037(2)
_cell_angle_gamma 90.00
_cell_formula_units_Z 4
_cell_length_a 15.7364(10)
_cell_length_b 13.2779(8)
_cell_length_c 19.5943(12)
_cell_measurement_temperature 223(2)
_cell_volume 4093.5(4)
_diffrn_ambient_temperature 223(2)
_exptl_crystal_density_diffrn 3.296
_cod_depositor_comments
;
The following automatic conversions were performed:
'_symmetry_cell_setting' value 'Monoclinic' changed to 'monoclinic'
according to '/home/saulius/struct/CIF-dictionaries/cif_core.dic'
dictionary named 'cif_core.dic' version 2.4.1 from 2010-06-29.

Automatic conversion script
Id: cif_fix_enum 1527 2010-12-29 10:47:43Z saulius 
;
_cod_original_sg_symbol_H-M 'P 21/c'
_cod_database_code 4060644

loop_
_symmetry_equiv_pos_as_xyz
'x, y, z'
'-x, y+1/2, -z+1/2'
'-x, -y, -z'
'x, -y-1/2, z-1/2'

loop_
_atom_site_label
_atom_site_type_symbol
_atom_site_fract_x
_atom_site_fract_y
_atom_site_fract_z
_atom_site_U_iso_or_equiv
_atom_site_adp_type
_atom_site_occupancy
_atom_site_symmetry_multiplicity
_atom_site_calc_flag
_atom_site_refinement_flags
_atom_site_disorder_assembly
_atom_site_disorder_group
Os1 Os 0.21312(2) 0.66014(3) 0.315082(19) 0.02220(10) Uani 1 1 d . . .
Os2 Os 0.15328(2) 0.63390(3) 0.45337(2) 0.02135(10) Uani 1 1 d . . .
Os3 Os 0.19704(2) 0.82148(3) 0.40315(2) 0.02428(10) Uani 1 1 d . . .
Os4 Os 0.18262(2) 0.29345(3) 0.374500(18) 0.01829(9) Uani 1 1 d . . .
Os5 Os 0.35535(2) 0.36533(3) 0.405315(18) 0.01750(9) Uani 1 1 d . . .
Os6 Os 0.40382(2) 0.28694(3) 0.270743(18) 0.02152(10) Uani 1 1 d . . .
H56 H 0.378(6) 0.392(8) 0.310(5) 0.040 Uiso 1 1 d . . .
Sb7 Sb 0.23064(4) 0.48495(4) 0.38455(3) 0.01912(14) Uani 1 1 d . . .
Sb8 Sb 0.23747(4) 0.27091(5) 0.24821(3) 0.02318(15) Uani 1 1 d . . .
O11 O 0.3559(6) 0.5865(7) 0.2273(5) 0.065(3) Uani 1 1 d . . .
O12 O 0.0500(6) 0.5711(7) 0.2500(5) 0.068(3) Uani 1 1 d . . .
O13 O 0.1916(6) 0.8369(6) 0.2166(4) 0.051(2) Uani 1 1 d . . .
O21 O 0.2083(6) 0.5203(7) 0.5815(4) 0.056(2) Uani 1 1 d . . .
O22 O -0.0138(5) 0.5274(7) 0.4115(5) 0.054(2) Uani 1 1 d . . .
O23 O 0.0512(6) 0.7767(6) 0.5417(5) 0.061(3) Uani 1 1 d . . .
O31 O 0.2989(5) 0.9735(6) 0.3239(4) 0.046(2) Uani 1 1 d . . .
O32 O 0.0252(6) 0.9014(8) 0.3556(6) 0.075(3) Uani 1 1 d . . .
O33 O 0.1970(7) 0.9432(7) 0.5347(5) 0.065(3) Uani 1 1 d . . .
O42 O 0.0095(5) 0.3463(7) 0.3105(5) 0.052(2) Uani 1 1 d . . .
O43 O 0.1230(5) 0.2997(6) 0.5210(4) 0.044(2) Uani 1 1 d . . .
O51 O 0.3416(5) 0.3484(6) 0.5578(3) 0.0364(18) Uani 1 1 d . . .
O52 O 0.5167(5) 0.4864(6) 0.4252(4) 0.045(2) Uani 1 1 d . . .
O61 O 0.4327(6) 0.0834(6) 0.2037(4) 0.050(2) Uani 1 1 d . . .
O62 O 0.4175(5) 0.4192(6) 0.1430(4) 0.044(2) Uani 1 1 d . . .
O63 O 0.5907(5) 0.3176(6) 0.3139(4) 0.048(2) Uani 1 1 d . . .
C11 C 0.3003(8) 0.6083(8) 0.2577(6) 0.041(3) Uani 1 1 d . . .
C12 C 0.1095(7) 0.6047(8) 0.2733(6) 0.034(3) Uani 1 1 d . . .
C13 C 0.2001(7) 0.7751(8) 0.2574(5) 0.035(3) Uani 1 1 d . . .
C21 C 0.1848(7) 0.5583(7) 0.5329(6) 0.032(3) Uani 1 1 d . . .
C22 C 0.0458(7) 0.5678(8) 0.4270(6) 0.033(3) Uani 1 1 d . . .
C23 C 0.0901(7) 0.7293(8) 0.5072(6) 0.034(3) Uani 1 1 d . . .
C31 C 0.2597(7) 0.9203(7) 0.3538(6) 0.031(2) Uani 1 1 d . . .
C32 C 0.0895(8) 0.8724(9) 0.3740(7) 0.047(3) Uani 1 1 d . . .
C33 C 0.1993(7) 0.9017(8) 0.4854(7) 0.040(3) Uani 1 1 d . . .
C41 C 0.1278(6) 0.1407(7) 0.3692(6) 0.030(2) Uani 1 1 d . . .
H41A H 0.0692 0.1448 0.3532 0.046 Uiso 1 1 calc R . .
H41B H 0.1299 0.1103 0.4142 0.046 Uiso 1 1 calc R . .
H41C H 0.1602 0.1000 0.3378 0.046 Uiso 1 1 calc R . .
C42 C 0.0744(7) 0.3299(7) 0.3364(6) 0.031(2) Uani 1 1 d . . .
C43 C 0.1470(6) 0.2976(7) 0.4673(5) 0.026(2) Uani 1 1 d . . .
C51 C 0.3444(6) 0.3570(7) 0.5004(5) 0.023(2) Uani 1 1 d . . .
C52 C 0.4567(6) 0.4400(8) 0.4175(5) 0.027(2) Uani 1 1 d . . .
C61 C 0.4224(7) 0.1595(8) 0.2261(5) 0.033(3) Uani 1 1 d . . .
C62 C 0.4134(7) 0.3707(8) 0.1897(5) 0.029(2) Uani 1 1 d . . .
C63 C 0.5206(7) 0.3056(8) 0.2997(5) 0.028(2) Uani 1 1 d . . .
C81 C 0.1979(8) 0.1369(9) 0.1979(6) 0.043(3) Uani 1 1 d . . .
H81A H 0.1366 0.1306 0.2003 0.064 Uiso 1 1 calc R . .
H81B H 0.2246 0.0793 0.2199 0.064 Uiso 1 1 calc R . .
H81C H 0.2145 0.1395 0.1505 0.064 Uiso 1 1 calc R . .
C82 C 0.1951(7) 0.3767(9) 0.1721(6) 0.043(3) Uani 1 1 d . . .
H82A H 0.2164 0.3568 0.1279 0.064 Uiso 1 1 calc R . .
H82B H 0.2164 0.4433 0.1836 0.064 Uiso 1 1 calc R . .
H82C H 0.1335 0.3779 0.1703 0.064 Uiso 1 1 calc R . .
C101 C 0.3066(6) 0.7102(7) 0.3870(4) 0.019(2) Uani 1 1 d . . .
C102 C 0.2772(6) 0.6983(6) 0.4553(5) 0.023(2) Uani 1 1 d . . .
C103 C 0.3334(7) 0.7196(8) 0.5109(5) 0.033(2) Uani 1 1 d . . .
H103 H 0.3130 0.7157 0.5556 0.039 Uiso 1 1 calc R . .
C104 C 0.4154(7) 0.7453(8) 0.5013(6) 0.039(3) Uani 1 1 d . . .
H104 H 0.4523 0.7555 0.5389 0.047 Uiso 1 1 calc R . .
C105 C 0.4456(7) 0.7569(9) 0.4334(6) 0.042(3) Uani 1 1 d . . .
H105 H 0.5028 0.7742 0.4267 0.050 Uiso 1 1 calc R . .
C106 C 0.3931(6) 0.7432(8) 0.3787(6) 0.031(2) Uani 1 1 d . . .
H106 H 0.4134 0.7553 0.3346 0.037 Uiso 1 1 calc R . .
C201 C 0.2998(6) 0.2106(6) 0.4010(5) 0.020(2) Uani 1 1 d . . .
C202 C 0.3771(6) 0.2048(6) 0.3639(5) 0.020(2) Uani 1 1 d . . .
C203 C 0.4407(6) 0.1326(7) 0.3837(5) 0.028(2) Uani 1 1 d . . .
H203 H 0.4911 0.1288 0.3588 0.034 Uiso 1 1 calc R . .
C204 C 0.4300(6) 0.0692(8) 0.4378(5) 0.030(2) Uani 1 1 d . . .
H204 H 0.4717 0.0209 0.4489 0.036 Uiso 1 1 calc R . .
C205 C 0.3563(7) 0.0768(7) 0.4768(5) 0.031(2) Uani 1 1 d . . .
H205 H 0.3495 0.0348 0.5149 0.038 Uiso 1 1 calc R . .
C206 C 0.2949(6) 0.1438(6) 0.4600(5) 0.023(2) Uani 1 1 d . . .
H206 H 0.2468 0.1476 0.4876 0.028 Uiso 1 1 calc R . .

loop_
_atom_site_aniso_label
_atom_site_aniso_U_11
_atom_site_aniso_U_22
_atom_site_aniso_U_33
_atom_site_aniso_U_23
_atom_site_aniso_U_13
_atom_site_aniso_U_12
Os1 0.0249(2) 0.01905(19) 0.0227(2) 0.00186(15) -0.00009(16) -0.00061(15)
Os2 0.0200(2) 0.01726(18) 0.0270(2) -0.00115(15) 0.00701(16) -0.00180(15)
Os3 0.0236(2) 0.01562(18) 0.0337(2) 0.00032(16) 0.00064(17) -0.00017(15)
Os4 0.01740(19) 0.01720(18) 0.0203(2) -0.00211(15) 0.00083(15) -0.00132(14)
Os5 0.01742(19) 0.01857(18) 0.01652(19) -0.00193(14) 0.00029(15) -0.00132(14)
Os6 0.0215(2) 0.0261(2) 0.0171(2) -0.00170(16) 0.00278(16) 0.00249(16)
Sb7 0.0203(3) 0.0158(3) 0.0213(3) -0.0007(2) 0.0022(3) -0.0004(2)
Sb8 0.0239(3) 0.0277(3) 0.0179(3) -0.0042(3) -0.0027(3) 0.0003(3)
O11 0.077(7) 0.051(5) 0.069(6) -0.006(5) 0.048(6) -0.003(5)
O12 0.058(6) 0.064(6) 0.079(7) 0.006(5) -0.038(5) -0.019(5)
O13 0.070(6) 0.040(5) 0.042(5) 0.022(4) -0.019(4) -0.002(4)
O21 0.072(7) 0.055(6) 0.041(5) 0.016(4) -0.002(5) -0.002(5)
O22 0.029(5) 0.061(6) 0.071(6) -0.024(5) 0.006(4) -0.019(4)
O23 0.058(6) 0.043(5) 0.084(7) -0.027(5) 0.044(5) -0.002(4)
O31 0.056(5) 0.036(4) 0.046(5) 0.000(4) 0.002(4) -0.018(4)
O32 0.037(6) 0.072(7) 0.116(9) 0.018(6) -0.018(6) 0.019(5)
O33 0.098(8) 0.052(6) 0.046(5) -0.024(5) 0.030(5) -0.023(5)
O42 0.026(5) 0.065(6) 0.063(6) 0.000(5) -0.013(4) 0.002(4)
O43 0.045(5) 0.057(5) 0.031(5) -0.007(4) 0.015(4) -0.009(4)
O51 0.040(5) 0.054(5) 0.015(4) 0.003(3) 0.002(3) -0.010(4)
O52 0.032(5) 0.064(5) 0.039(5) -0.005(4) -0.002(4) -0.026(4)
O61 0.068(6) 0.044(5) 0.038(5) -0.019(4) 0.010(4) 0.009(4)
O62 0.056(5) 0.057(5) 0.020(4) 0.014(4) 0.008(4) 0.005(4)
O63 0.030(5) 0.064(6) 0.051(5) -0.007(4) -0.003(4) -0.007(4)
C11 0.059(8) 0.030(6) 0.035(7) -0.003(5) 0.017(6) -0.015(6)
C12 0.031(6) 0.033(6) 0.039(7) 0.004(5) -0.008(5) -0.004(5)
C13 0.039(7) 0.034(6) 0.032(6) 0.008(5) -0.005(5) -0.004(5)
C21 0.042(7) 0.024(5) 0.030(6) 0.000(5) 0.014(5) -0.009(5)
C22 0.024(6) 0.029(6) 0.048(7) -0.009(5) 0.013(5) -0.004(5)
C23 0.035(6) 0.024(5) 0.043(7) -0.005(5) 0.013(5) -0.012(5)
C31 0.036(6) 0.012(5) 0.045(7) -0.001(5) -0.004(5) -0.004(4)
C32 0.049(8) 0.032(6) 0.061(9) -0.007(6) -0.001(7) 0.003(6)
C33 0.044(7) 0.021(5) 0.055(8) 0.008(6) 0.020(6) -0.012(5)
C41 0.021(5) 0.023(5) 0.046(7) -0.008(5) -0.001(5) -0.001(4)
C42 0.028(6) 0.026(5) 0.038(6) -0.002(5) 0.001(5) 0.000(5)
C43 0.022(5) 0.032(6) 0.024(6) -0.001(4) 0.005(4) 0.004(4)
C51 0.029(6) 0.021(5) 0.018(6) -0.006(4) 0.000(4) -0.013(4)
C52 0.028(6) 0.037(6) 0.015(5) -0.004(4) 0.000(4) 0.000(5)
C61 0.035(6) 0.032(6) 0.032(6) -0.012(5) 0.009(5) -0.003(5)
C62 0.034(6) 0.040(6) 0.014(5) 0.004(5) 0.006(4) 0.012(5)
C63 0.028(6) 0.033(6) 0.022(5) -0.001(4) 0.006(5) -0.005(5)
C81 0.054(8) 0.045(7) 0.030(6) -0.022(5) 0.001(6) -0.011(6)
C82 0.043(7) 0.051(7) 0.034(7) 0.012(5) -0.010(6) 0.006(6)
C101 0.015(5) 0.023(5) 0.019(5) -0.004(4) 0.004(4) 0.006(4)
C102 0.025(5) 0.012(4) 0.031(6) 0.001(4) 0.001(4) 0.004(4)
C103 0.041(7) 0.034(6) 0.023(6) 0.002(5) -0.008(5) -0.007(5)
C104 0.024(6) 0.042(6) 0.051(7) 0.008(6) -0.011(5) -0.009(5)
C105 0.020(6) 0.054(7) 0.052(8) 0.013(6) 0.000(5) -0.014(5)
C106 0.022(5) 0.033(6) 0.038(6) 0.011(5) 0.000(5) -0.003(4)
C201 0.023(5) 0.016(5) 0.020(5) -0.005(4) -0.003(4) 0.004(4)
C202 0.025(5) 0.017(5) 0.020(5) -0.008(4) 0.002(4) -0.001(4)
C203 0.028(6) 0.025(5) 0.031(6) 0.002(4) -0.005(5) 0.007(4)
C204 0.029(6) 0.031(6) 0.029(6) 0.007(5) -0.003(5) 0.001(4)
C205 0.045(7) 0.022(5) 0.027(6) 0.009(4) -0.017(5) -0.006(5)
C206 0.032(6) 0.016(5) 0.022(5) 0.000(4) 0.005(4) -0.010(4)

loop_
_geom_bond_atom_site_label_1
_geom_bond_atom_site_label_2
_geom_bond_distance
_geom_bond_site_symmetry_2
_geom_bond_publ_flag
Os1 C13 1.908(11) . ?
Os1 C11 1.917(12) . ?
Os1 C12 1.956(11) . ?
Os1 C101 2.125(9) . ?
Os1 Sb7 2.7066(7) . ?
Os1 Os3 2.7653(5) . ?
Os1 Os2 2.9057(6) . ?
Os2 C21 1.912(11) . ?
Os2 C23 1.935(11) . ?
Os2 C22 1.967(11) . ?
Os2 C102 2.129(10) . ?
Os2 Sb7 2.6966(7) . ?
Os2 Os3 2.7696(5) . ?
Os3 C32 1.900(13) . ?
Os3 C31 1.914(11) . ?
Os3 C33 1.932(13) . ?
Os3 C102 2.294(9) . ?
Os3 C101 2.296(8) . ?
Os4 C42 1.909(11) . ?
Os4 C43 1.913(10) . ?
Os4 C201 2.202(9) . ?
Os4 C41 2.205(9) . ?
Os4 Sb8 2.6524(7) . ?
Os4 Sb7 2.6589(7) . ?
Os4 Os5 2.9333(5) . ?
Os5 C51 1.877(10) . ?
Os5 C52 1.889(11) . ?
Os5 C201 2.234(9) . ?
Os5 C202 2.309(8) . ?
Os5 Sb7 2.5515(7) . ?
Os5 Os6 2.9481(5) . ?
Os6 C63 1.929(11) . ?
Os6 C61 1.930(10) . ?
Os6 C62 1.947(10) . ?
Os6 C202 2.174(9) . ?
Os6 Sb8 2.6553(8) . ?
Sb8 C81 2.122(10) . ?
Sb8 C82 2.146(10) . ?
O11 C11 1.106(13) . ?
O12 C12 1.125(13) . ?
O13 C13 1.152(12) . ?
O21 C21 1.133(13) . ?
O22 C22 1.117(12) . ?
O23 C23 1.114(12) . ?
O31 C31 1.112(12) . ?
O32 C32 1.136(14) . ?
O33 C33 1.112(13) . ?
O42 C42 1.153(12) . ?
O43 C43 1.125(11) . ?
O51 C51 1.133(11) . ?
O52 C52 1.136(12) . ?
O61 C61 1.114(12) . ?
O62 C62 1.122(11) . ?
O63 C63 1.144(12) . ?
C101 C102 1.431(13) . ?
C101 C106 1.443(13) . ?
C102 C103 1.420(14) . ?
C103 C104 1.352(14) . ?
C104 C105 1.428(16) . ?
C105 C106 1.354(15) . ?
C201 C202 1.431(12) . ?
C201 C206 1.461(13) . ?
C202 C203 1.434(13) . ?
C203 C204 1.368(13) . ?
C204 C205 1.404(14) . ?
C205 C206 1.348(14) . ?
